data_8105308
loop_
_publ_author_name
'Li, Jiayi'
'Xu, Yan'
'Jiang, Fang'
'Sun, Jinrong'
'Wu, Qiong'

_publ_section_title
;
 Crystal structure of
 bis(\m2-azido-k2N,N)-bis(2-amino-1-(N-(3-bromosalicylaldiminato))ethane)-dicopper(II),
 C20H18Br4N2O2
;
_journal_issue 4
_journal_name_full 'Zeitschrift f\"ur Kristallographie - New Crystal Structures'
_journal_page_first 855
_journal_page_last 856
_journal_paper_doi 10.1515/ncrs-2020-0056
_journal_volume 235
_journal_year 2020
_chemical_formula_moiety 'C18 H20 Br2 Cu2 N10 O2'
_chemical_formula_sum 'C18 H20 Br2 Cu2 N10 O2'
_chemical_formula_weight 695.34
_space_group_crystal_system monoclinic
_space_group_IT_number 14
_space_group_name_Hall '-P 2ybc'
_space_group_name_H-M_alt 'P 1 21/c 1'
_atom_sites_solution_hydrogens geom
_atom_sites_solution_primary direct
_atom_sites_solution_secondary difmap
_cell_angle_alpha 90.00
_cell_angle_beta 91.025(6)
_cell_angle_gamma 90.00
_cell_formula_units_Z 2
_cell_length_a 9.5994(7)
_cell_length_b 11.9156(10)
_cell_length_c 10.3508(7)
_cell_measurement_reflns_used 913
_cell_measurement_temperature 293(2)
_cell_measurement_theta_max 25.3810
_cell_measurement_theta_min 3.9300
_cell_volume 1183.76(15)
_computing_cell_refinement 'CrysAlisPro 1.171.38.41 (Rigaku OD, 2015)'
_computing_data_collection 'CrysAlisPro 1.171.38.41 (Rigaku OD, 2015)'
_computing_data_reduction 'CrysAlisPro 1.171.38.41 (Rigaku OD, 2015)'
_computing_molecular_graphics 'Diamond 3.2k)'
_computing_publication_material 'Olex2 (Dolomanov et al., 2009)'
_computing_structure_refinement 'olex2.refine (Bourhis et al., 2015)'
_computing_structure_solution 'ShelXT (Sheldrick, 2015)'
_diffrn_ambient_temperature 293(2)
_diffrn_measured_fraction_theta_full 0.983
_diffrn_measured_fraction_theta_max 0.983
_diffrn_measurement_device_type 'multiwire proportional'
_diffrn_measurement_method 'phi and omega scans'
_diffrn_radiation_monochromator graphite
_diffrn_radiation_type MoK\a
_diffrn_radiation_wavelength 0.71073
_diffrn_reflns_av_R_equivalents 0.0348
_diffrn_reflns_av_unetI/netI 0.0634
_diffrn_reflns_limit_h_max 11
_diffrn_reflns_limit_h_min -11
_diffrn_reflns_limit_k_max 13
_diffrn_reflns_limit_k_min -14
_diffrn_reflns_limit_l_max 12
_diffrn_reflns_limit_l_min -12
_diffrn_reflns_number 4023
_diffrn_reflns_theta_full 25.00
_diffrn_reflns_theta_max 25.00
_diffrn_reflns_theta_min 3.34
_diffrn_source 'fine-focus sealed tube'
_exptl_absorpt_coefficient_mu 5.211
_exptl_absorpt_correction_T_max 0.6238
_exptl_absorpt_correction_T_min 0.5736
_exptl_absorpt_correction_type multi-scan
_exptl_crystal_colour 'clear greenish green'
_exptl_crystal_colour_lustre clear
_exptl_crystal_colour_modifier greenish
_exptl_crystal_colour_primary green
_exptl_crystal_density_diffrn 1.951
_exptl_crystal_density_method 'not measured'
_exptl_crystal_description block
_exptl_crystal_F_000 684
_exptl_crystal_size_max 0.12
_exptl_crystal_size_mid 0.11
_exptl_crystal_size_min 0.1
_refine_diff_density_max 0.866
_refine_diff_density_min -0.507
_refine_diff_density_rms 0.105
_refine_ls_extinction_method none
_refine_ls_goodness_of_fit_ref 1.015
_refine_ls_hydrogen_treatment mixed
_refine_ls_matrix_type full
_refine_ls_number_parameters 154
_refine_ls_number_reflns 2046
_refine_ls_number_restraints 0
_refine_ls_restrained_S_all 1.015
_refine_ls_R_factor_all 0.0815
_refine_ls_R_factor_gt 0.0472
_refine_ls_shift/su_max 0.001
_refine_ls_shift/su_mean 0.000
_refine_ls_structure_factor_coef Fsqd
_refine_ls_weighting_details 'calc w=1/[\s^2^(Fo^2^)+(0.0394P)^2^+0.0000P] where P=(Fo^2^+2Fc^2^)/3'
_refine_ls_weighting_scheme calc
_refine_ls_wR_factor_gt 0.0896
_refine_ls_wR_factor_ref 0.1008
_reflns_number_gt 1436
_reflns_number_total 2046
_reflns_threshold_expression >2sigma(I)
_cod_data_source_file suppl_ncrs-2020-0056_suppl.cif
_cod_data_source_block jl
_cod_database_code 8105308
_olex2_refinement_description
;
1. Fixed Uiso
 At 1.2 times of:
  All C(H) groups, All C(H,H) groups, All N(H,H) groups
2.a Secondary CH2 refined with riding coordinates:
 N2(H2A,H2B), C8(H8A,H8B), C9(H9A,H9B)
2.b Aromatic/amide H refined with riding coordinates:
 C3(H3), C4(H4), C5(H5), C7(H7)
;
_olex2_submission_special_instructions 'No special instructions were received'
_publcif_funding_html
;
;

loop_
_space_group_symop_id
_space_group_symop_operation_xyz
1 'x, y, z'
2 '-x, y+1/2, -z+1/2'
3 '-x, -y, -z'
4 'x, -y-1/2, z-1/2'

loop_
_atom_site_label
_atom_site_type_symbol
_atom_site_fract_x
_atom_site_fract_y
_atom_site_fract_z
_atom_site_U_iso_or_equiv
_atom_site_adp_type
_atom_site_occupancy
_atom_site_symmetry_multiplicity
_atom_site_calc_flag
_atom_site_refinement_flags
_atom_site_disorder_assembly
_atom_site_disorder_group
Br1 Br 0.29015(7) 0.96575(6) 0.12269(5) 0.0590(3) Uani 1 1 d . . .
Cu1 Cu 0.14869(7) 0.99948(6) 0.56851(6) 0.0370(2) Uani 1 1 d . . .
O1 O 0.2340(4) 1.0027(3) 0.4032(3) 0.0384(9) Uani 1 1 d . . .
N1 N 0.2772(4) 1.1066(4) 0.6440(4) 0.0404(12) Uani 1 1 d . . .
N2 N 0.0558(5) 1.0074(4) 0.7396(4) 0.0408(12) Uani 1 1 d . . .
H2A H -0.0374 1.0069 0.7283 0.049 Uiso 1 1 calc R . .
H2B H 0.0802 0.9478 0.7883 0.049 Uiso 1 1 calc R . .
N3 N 0.0353(4) 0.8639(4) 0.5195(4) 0.0410(12) Uani 1 1 d . . .
N4 N 0.0826(5) 0.7854(5) 0.4682(4) 0.0422(12) Uani 1 1 d . . .
N5 N 0.1217(6) 0.7046(5) 0.4170(5) 0.0664(16) Uani 1 1 d . . .
C1 C 0.3478(5) 1.0562(5) 0.3727(5) 0.0357(13) Uani 1 1 d . . .
C2 C 0.3974(6) 1.0497(5) 0.2458(5) 0.0450(15) Uani 1 1 d . . .
C3 C 0.5193(6) 1.1000(5) 0.2062(6) 0.0501(16) Uani 1 1 d . . .
H3 H 0.5479 1.0925 0.1213 0.060 Uiso 1 1 calc R . .
C4 C 0.5988(6) 1.1618(5) 0.2944(6) 0.0572(18) Uani 1 1 d . . .
H4 H 0.6816 1.1955 0.2698 0.069 Uiso 1 1 calc R . .
C5 C 0.5521(6) 1.1722(5) 0.4193(6) 0.0509(16) Uani 1 1 d . . .
H5 H 0.6049 1.2136 0.4785 0.061 Uiso 1 1 calc R . .
C6 C 0.4293(5) 1.1230(5) 0.4597(5) 0.0385(13) Uani 1 1 d . . .
C7 C 0.3875(6) 1.1414(5) 0.5914(5) 0.0466(15) Uani 1 1 d . . .
H7 H 0.4481 1.1832 0.6434 0.056 Uiso 1 1 calc R . .
C8 C 0.2507(6) 1.1310(6) 0.7814(5) 0.0549(17) Uani 1 1 d . . .
H8A H 0.2749 1.2082 0.8012 0.066 Uiso 1 1 calc R . .
H8B H 0.3067 1.0822 0.8365 0.066 Uiso 1 1 calc R . .
C9 C 0.0998(7) 1.1116(6) 0.8040(5) 0.0574(18) Uani 1 1 d . . .
H9A H 0.0836 1.1060 0.8960 0.069 Uiso 1 1 calc R . .
H9B H 0.0458 1.1742 0.7702 0.069 Uiso 1 1 calc R . .

loop_
_atom_site_aniso_label
_atom_site_aniso_U_11
_atom_site_aniso_U_22
_atom_site_aniso_U_33
_atom_site_aniso_U_23
_atom_site_aniso_U_13
_atom_site_aniso_U_12
Br1 0.0700(5) 0.0704(5) 0.0370(3) -0.0064(3) 0.0137(3) 0.0028(4)
Cu1 0.0432(4) 0.0389(5) 0.0291(4) -0.0030(3) 0.0050(3) -0.0047(3)
O1 0.044(2) 0.044(3) 0.0272(18) -0.0038(17) 0.0068(15) -0.0082(19)
N1 0.042(3) 0.045(3) 0.034(2) 0.001(2) -0.001(2) -0.004(2)
N2 0.048(3) 0.042(3) 0.033(2) 0.002(2) 0.008(2) 0.006(2)
N3 0.041(3) 0.037(3) 0.045(3) -0.005(2) 0.011(2) -0.004(2)
N4 0.044(3) 0.044(4) 0.039(3) 0.007(3) -0.002(2) -0.009(3)
N5 0.084(4) 0.049(4) 0.066(4) -0.018(3) 0.011(3) 0.008(3)
C1 0.037(3) 0.033(3) 0.038(3) 0.006(3) 0.008(2) 0.007(3)
C2 0.048(3) 0.041(4) 0.047(3) 0.006(3) 0.005(3) 0.013(3)
C3 0.053(4) 0.044(4) 0.054(4) 0.012(3) 0.021(3) 0.010(3)
C4 0.046(4) 0.046(4) 0.079(5) 0.022(4) 0.016(3) 0.002(3)
C5 0.046(4) 0.043(4) 0.063(4) 0.014(3) -0.001(3) -0.003(3)
C6 0.039(3) 0.032(4) 0.044(3) 0.004(3) 0.004(3) 0.002(3)
C7 0.048(4) 0.036(4) 0.055(4) -0.005(3) -0.015(3) 0.000(3)
C8 0.072(4) 0.054(5) 0.039(3) -0.014(3) 0.002(3) -0.011(4)
C9 0.074(4) 0.061(5) 0.038(3) -0.005(3) 0.008(3) 0.009(4)

loop_
_atom_type_symbol
_atom_type_description
_atom_type_scat_dispersion_real
_atom_type_scat_dispersion_imag
_atom_type_scat_source
C C 0.0033 0.0016 'International Tables Vol C Tables 4.2.6.8 and 6.1.1.4'
H H 0.0000 0.0000 'International Tables Vol C Tables 4.2.6.8 and 6.1.1.4'
Br Br -0.2901 2.4595 'International Tables Vol C Tables 4.2.6.8 and 6.1.1.4'
Cu Cu 0.3201 1.2651 'International Tables Vol C Tables 4.2.6.8 and 6.1.1.4'
N N 0.0061 0.0033 'International Tables Vol C Tables 4.2.6.8 and 6.1.1.4'
O O 0.0106 0.0060 'International Tables Vol C Tables 4.2.6.8 and 6.1.1.4'

loop_
_geom_angle_atom_site_label_1
_geom_angle_atom_site_label_2
_geom_angle_atom_site_label_3
_geom_angle
_geom_angle_site_symmetry_1
_geom_angle_site_symmetry_3
O1 Cu1 N1 93.90(17) . .
O1 Cu1 N2 175.95(17) . .
O1 Cu1 N3 91.65(16) . .
N1 Cu1 N2 84.39(18) . .
N1 Cu1 N3 166.85(19) . .
N2 Cu1 N3 90.79(18) . .
C1 O1 Cu1 126.8(3) . .
C7 N1 Cu1 125.1(4) . .
C7 N1 C8 120.5(5) . .
C8 N1 Cu1 113.5(4) . .
Cu1 N2 H2A 110.0 . .
Cu1 N2 H2B 110.0 . .
H2A N2 H2B 108.4 . .
C9 N2 Cu1 108.3(3) . .
C9 N2 H2A 110.0 . .
C9 N2 H2B 110.0 . .
N4 N3 Cu1 123.0(4) . .
N5 N4 N3 175.9(6) . .
O1 C1 C2 119.8(5) . .
O1 C1 C6 124.8(5) . .
C2 C1 C6 115.4(5) . .
C1 C2 Br1 117.7(4) . .
C3 C2 Br1 118.6(4) . .
C3 C2 C1 123.7(5) . .
C2 C3 H3 120.2 . .
C2 C3 C4 119.5(6) . .
C4 C3 H3 120.2 . .
C3 C4 H4 120.7 . .
C5 C4 C3 118.6(6) . .
C5 C4 H4 120.7 . .
C4 C5 H5 118.8 . .
C4 C5 C6 122.4(6) . .
C6 C5 H5 118.8 . .
C1 C6 C7 121.5(5) . .
C5 C6 C1 120.4(5) . .
C5 C6 C7 118.2(5) . .
N1 C7 C6 127.1(5) . .
N1 C7 H7 116.4 . .
C6 C7 H7 116.4 . .
N1 C8 H8A 110.2 . .
N1 C8 H8B 110.2 . .
N1 C8 C9 107.8(4) . .
H8A C8 H8B 108.5 . .
C9 C8 H8A 110.2 . .
C9 C8 H8B 110.2 . .
N2 C9 C8 109.5(5) . .
N2 C9 H9A 109.8 . .
N2 C9 H9B 109.8 . .
C8 C9 H9A 109.8 . .
C8 C9 H9B 109.8 . .
H9A C9 H9B 108.2 . .

loop_
_geom_bond_atom_site_label_1
_geom_bond_atom_site_label_2
_geom_bond_distance
_geom_bond_site_symmetry_2
Br1 C2 1.907(6) .
Cu1 O1 1.910(3) .
Cu1 N1 1.931(4) .
Cu1 N2 1.999(4) .
Cu1 N3 2.008(5) .
O1 C1 1.309(6) .
N1 C7 1.268(7) .
N1 C8 1.478(6) .
N2 H2A 0.9000 .
N2 H2B 0.9000 .
N2 C9 1.467(7) .
N3 N4 1.171(6) .
N4 N5 1.165(7) .
C1 C2 1.407(7) .
C1 C6 1.426(7) .
C2 C3 1.383(8) .
C3 H3 0.9300 .
C3 C4 1.391(8) .
C4 H4 0.9300 .
C4 C5 1.381(8) .
C5 H5 0.9300 .
C5 C6 1.387(7) .
C6 C7 1.445(7) .
C7 H7 0.9300 .
C8 H8A 0.9700 .
C8 H8B 0.9700 .
C8 C9 1.490(8) .
C9 H9A 0.9700 .
C9 H9B 0.9700 .

loop_
_geom_torsion_atom_site_label_1
_geom_torsion_atom_site_label_2
_geom_torsion_atom_site_label_3
_geom_torsion_atom_site_label_4
_geom_torsion
_geom_torsion_site_symmetry_1
_geom_torsion_site_symmetry_2
_geom_torsion_site_symmetry_3
_geom_torsion_site_symmetry_4
Br1 C2 C3 C4 179.8(4) . . . .
Cu1 O1 C1 C2 179.8(4) . . . .
Cu1 O1 C1 C6 -0.2(8) . . . .
Cu1 N1 C7 C6 10.3(9) . . . .
Cu1 N1 C8 C9 -27.1(6) . . . .
Cu1 N2 C9 C8 -39.9(5) . . . .
Cu1 N3 N4 N5 -178(100) . . . .
O1 Cu1 N1 C7 -10.0(5) . . . .
O1 Cu1 N1 C8 -179.4(4) . . . .
O1 Cu1 N2 C9 -45(3) . . . .
O1 Cu1 N3 N4 46.1(5) . . . .
O1 C1 C2 Br1 2.1(7) . . . .
O1 C1 C2 C3 -177.5(5) . . . .
O1 C1 C6 C5 176.9(5) . . . .
O1 C1 C6 C7 -2.9(8) . . . .
N1 Cu1 O1 C1 5.2(4) . . . .
N1 Cu1 N2 C9 19.8(4) . . . .
N1 Cu1 N3 N4 -68.9(10) . . . .
N1 C8 C9 N2 43.4(7) . . . .
N2 Cu1 O1 C1 70(2) . . . .
N2 Cu1 N1 C7 173.7(5) . . . .
N2 Cu1 N1 C8 4.3(4) . . . .
N2 Cu1 N3 N4 -137.1(4) . . . .
N3 Cu1 O1 C1 -162.9(4) . . . .
N3 Cu1 N1 C7 104.7(8) . . . .
N3 Cu1 N1 C8 -64.6(10) . . . .
N3 Cu1 N2 C9 -172.5(4) . . . .
C1 C2 C3 C4 -0.6(9) . . . .
C1 C6 C7 N1 -2.7(9) . . . .
C2 C1 C6 C5 -3.0(8) . . . .
C2 C1 C6 C7 177.2(5) . . . .
C2 C3 C4 C5 -0.7(9) . . . .
C3 C4 C5 C6 0.1(9) . . . .
C4 C5 C6 C1 1.9(9) . . . .
C4 C5 C6 C7 -178.3(5) . . . .
C5 C6 C7 N1 177.5(6) . . . .
C6 C1 C2 Br1 -178.0(4) . . . .
C6 C1 C2 C3 2.4(8) . . . .
C7 N1 C8 C9 163.1(6) . . . .
C8 N1 C7 C6 178.9(5) . . . .
